data_1010447
loop_
_publ_author_name
'Wells, A F'

_publ_section_title
;
The Crystal Structure of Palladous Chloride Pd Cl~2~
;
_journal_coden_ASTM ZEKGAX
_journal_name_full
;
Zeitschrift fuer Kristallographie, Kristallgeometrie, Kristallphysik,
Kristallchemie (-144,1977)
;
_journal_page_first 189
_journal_page_last 194
_journal_volume 100
_journal_year 1938
_chemical_formula_structural 'Pd Cl2'
_chemical_formula_sum 'Cl2 Pd'
_chemical_name_systematic 'Palladium chloride'
_space_group_IT_number 58
_symmetry_cell_setting orthorhombic
_symmetry_Int_Tables_number 58
_symmetry_space_group_name_Hall '-P 2n 2n'
_symmetry_space_group_name_H-M 'P n m n'
_cell_angle_alpha 90
_cell_angle_beta 90
_cell_angle_gamma 90
_cell_formula_units_Z 2
_cell_length_a 3.81
_cell_length_b 3.34
_cell_length_c 11.
_cell_volume 140.0
_cod_database_code 1010447

loop_
_symmetry_equiv_pos_as_xyz
x,y,z
-x,y,-z
1/2+x,1/2-y,1/2-z
1/2-x,1/2-y,1/2+z
-x,-y,-z
x,-y,z
1/2-x,1/2+y,1/2+z
1/2+x,1/2+y,1/2-z

loop_
_atom_site_label
_atom_site_type_symbol
_atom_site_symmetry_multiplicity
_atom_site_Wyckoff_symbol
_atom_site_fract_x
_atom_site_fract_y
_atom_site_fract_z
_atom_site_occupancy
_atom_site_attached_hydrogens
_atom_site_calc_flag
Pd1 Pd2+ 2 b 0. 0.5 0. 1. 0 d
Cl1 Cl1- 4 e 0.173 0. 0.132 1. 0 d

loop_
_atom_type_symbol
_atom_type_oxidation_number
Pd2+ 2.000
Cl1- -1.000
